data_9006289
loop_
_publ_author_name
'Boisen, M. B.'
'Gibbs, G. V.'
'Bukowinski, M. S. T.'

_publ_section_title
;
 Framework silica structures generated using simulated annealing
 with a potential energy function based on an H6Si2O7 molecule
 Sample: 6
;
_journal_name_full 'Physics and Chemistry of Minerals'
_journal_page_first 269
_journal_page_last 284
_journal_volume 21
_journal_year 1994
_chemical_formula_structural SiO2
_chemical_formula_sum 'O2 Si'
_space_group_IT_number 46
_symmetry_space_group_name_Hall 'I 2 -2a'
_symmetry_space_group_name_H-M 'I m a 2'
_cell_angle_alpha 90
_cell_angle_beta 90
_cell_angle_gamma 90
_cell_length_a 10.2170
_cell_length_b 7.9579
_cell_length_c 4.9565
_cell_formula_units_Z 8
_cell_volume 402.993
_database_code_amcsd 0007871
_exptl_crystal_density_diffrn 1.981
_cod_original_formula_sum 'Si O2'
_cod_database_code 9006289
_amcsd_formula_title SiO2

loop_
_space_group_symop_operation_xyz
x,y,z
1/2+x,1/2+y,1/2+z
1/2+x,-y,z
+x,1/2-y,1/2+z
1/2-x,y,z
-x,1/2+y,1/2+z
-x,-y,z
1/2-x,1/2-y,1/2+z

loop_
_atom_site_label
_atom_site_fract_x
_atom_site_fract_y
_atom_site_fract_z
Si 0.10183 0.35660 0.50000
O1 0.57933 0.69059 0.18477
O2 0.75000 0.92453 0.04157
O3 0.00000 0.50000 0.59431

loop_
_cod_related_entry_id
_cod_related_entry_database
_cod_related_entry_code
1 AMCSD 0007871
